data_8106713
loop_
_publ_author_name
'You, Changming'
'Wang, Changqing'

_publ_section_title
;
 Crystal structure of
 2-benzoyl-3-(4-methoxyphenyl)cyclopropane-1,1-dicarbonitrile, C19H14N2O2
;
_journal_issue 6
_journal_name_full 'Zeitschrift f\"ur Kristallographie - New Crystal Structures'
_journal_page_first 897
_journal_page_last 898
_journal_paper_doi 10.1515/ncrs-2017-0052
_journal_volume 232
_journal_year 2017
_chemical_formula_sum 'C19 H14 N2 O2'
_chemical_formula_weight 302.32
_space_group_IT_number 15
_space_group_name_Hall '-C 2yc'
_space_group_name_H-M_alt 'C 1 2/c 1'
_symmetry_cell_setting monoclinic
_symmetry_space_group_name_H-M 'C 1 2/c 1'
_atom_sites_solution_hydrogens geom
_atom_sites_solution_primary direct
_atom_sites_solution_secondary difmap
_cell_angle_alpha 90.00
_cell_angle_beta 120.5880(10)
_cell_angle_gamma 90.00
_cell_formula_units_Z 8
_cell_length_a 19.8907(8)
_cell_length_b 12.0860(5)
_cell_length_c 15.5260(7)
_cell_measurement_reflns_used 2317
_cell_measurement_temperature 296(2)
_cell_measurement_theta_max 21.8
_cell_measurement_theta_min 2.18
_cell_volume 3213.1(2)
_computing_data_collection 'Bruker SMART APEXII'
_computing_structure_refinement 'SHELXL-97 (Sheldrick, 1997)'
_computing_structure_solution 'SHELXS-97 (Sheldrick, 1990)'
_diffrn_ambient_temperature 296(2)
_diffrn_measured_fraction_theta_full 0.980
_diffrn_measured_fraction_theta_max 0.980
_diffrn_measurement_device_type 'CCD area detector'
_diffrn_measurement_method 'phi and omega scans'
_diffrn_radiation_monochromator graphite
_diffrn_radiation_source 'fine-focus sealed tube'
_diffrn_radiation_type MoK\a
_diffrn_radiation_wavelength 0.71073
_diffrn_reflns_av_R_equivalents 0.0297
_diffrn_reflns_av_sigmaI/netI 0.0311
_diffrn_reflns_limit_h_max 25
_diffrn_reflns_limit_h_min -26
_diffrn_reflns_limit_k_max 16
_diffrn_reflns_limit_k_min -16
_diffrn_reflns_limit_l_max 20
_diffrn_reflns_limit_l_min -11
_diffrn_reflns_number 13416
_diffrn_reflns_theta_full 28.63
_diffrn_reflns_theta_max 28.63
_diffrn_reflns_theta_min 2.06
_exptl_absorpt_coefficient_mu 0.083
_exptl_crystal_colour colourless
_exptl_crystal_density_diffrn 1.250
_exptl_crystal_density_method 'not measured'
_exptl_crystal_description block
_exptl_crystal_F_000 1264
_exptl_crystal_size_max 0.22
_exptl_crystal_size_mid 0.20
_exptl_crystal_size_min 0.18
_refine_diff_density_max 0.129
_refine_diff_density_min -0.191
_refine_diff_density_rms 0.032
_refine_ls_extinction_method none
_refine_ls_goodness_of_fit_ref 1.024
_refine_ls_hydrogen_treatment mixed
_refine_ls_matrix_type full
_refine_ls_number_parameters 253
_refine_ls_number_reflns 4055
_refine_ls_number_restraints 0
_refine_ls_restrained_S_all 1.024
_refine_ls_R_factor_all 0.0950
_refine_ls_R_factor_gt 0.0504
_refine_ls_shift/su_max 0.000
_refine_ls_shift/su_mean 0.000
_refine_ls_structure_factor_coef Fsqd
_refine_ls_weighting_details 'calc w=1/[\s^2^(Fo^2^)+(0.0590P)^2^+0.6700P] where P=(Fo^2^+2Fc^2^)/3'
_refine_ls_weighting_scheme calc
_refine_ls_wR_factor_gt 0.1181
_refine_ls_wR_factor_ref 0.1426
_reflns_number_gt 2291
_reflns_number_total 4055
_reflns_threshold_expression >2sigma(I)
_cod_data_source_file suppl_ncrs-2017-0052_suppl.cif
_cod_data_source_block exp_5
_cod_original_sg_symbol_H-M C2/c
_cod_database_code 8106713

loop_
_symmetry_equiv_pos_as_xyz
'x, y, z'
'-x, y, -z+1/2'
'x+1/2, y+1/2, z'
'-x+1/2, y+1/2, -z+1/2'
'-x, -y, -z'
'x, -y, z-1/2'
'-x+1/2, -y+1/2, -z'
'x+1/2, -y+1/2, z-1/2'

loop_
_atom_site_label
_atom_site_type_symbol
_atom_site_fract_x
_atom_site_fract_y
_atom_site_fract_z
_atom_site_U_iso_or_equiv
_atom_site_adp_type
_atom_site_occupancy
_atom_site_symmetry_multiplicity
_atom_site_calc_flag
_atom_site_refinement_flags
_atom_site_disorder_assembly
_atom_site_disorder_group
C1 C 0.12536(16) 0.46622(17) 0.13246(17) 0.0817(6) Uani 1 1 d . . .
C2 C 0.0798(2) 0.5313(2) 0.1555(2) 0.1070(9) Uani 1 1 d . . .
C3 C 0.0119(3) 0.4929(3) 0.1426(3) 0.1237(13) Uani 1 1 d . . .
C4 C -0.0117(2) 0.3895(3) 0.1082(3) 0.1339(13) Uani 1 1 d . . .
C5 C 0.03325(14) 0.32125(19) 0.0857(2) 0.0872(7) Uani 1 1 d . . .
C6 C 0.10155(10) 0.35982(13) 0.09677(12) 0.0559(4) Uani 1 1 d . . .
C7 C 0.14958(10) 0.29359(13) 0.06900(14) 0.0603(4) Uani 1 1 d . . .
C8 C 0.13583(10) 0.17085(13) 0.05529(13) 0.0543(4) Uani 1 1 d . . .
C9 C 0.19223(9) 0.10020(13) 0.04533(12) 0.0516(4) Uani 1 1 d . . .
C10 C 0.11153(9) 0.12321(12) -0.04863(13) 0.0524(4) Uani 1 1 d . . .
C11 C 0.10767(11) 0.19373(15) -0.12574(15) 0.0672(5) Uani 1 1 d . . .
C12 C 0.05336(10) 0.03694(14) -0.08464(13) 0.0592(4) Uani 1 1 d . . .
C13 C 0.21478(9) -0.01325(13) 0.08595(12) 0.0503(4) Uani 1 1 d . . .
C14 C 0.17542(11) -0.07426(14) 0.12244(14) 0.0625(5) Uani 1 1 d . . .
C15 C 0.19799(12) -0.18060(16) 0.15694(16) 0.0700(5) Uani 1 1 d . . .
C16 C 0.26002(10) -0.22877(14) 0.15505(14) 0.0628(4) Uani 1 1 d . . .
C17 C 0.30008(11) -0.16970(16) 0.12021(15) 0.0685(5) Uani 1 1 d . . .
C18 C 0.27735(10) -0.06263(16) 0.08619(14) 0.0623(5) Uani 1 1 d . . .
C19 C 0.33745(14) -0.39023(19) 0.18261(18) 0.0970(7) Uani 1 1 d . . .
H19A H 0.3252 -0.3885 0.1143 0.146 Uiso 1 1 calc R . .
H19B H 0.3408 -0.4657 0.2038 0.146 Uiso 1 1 calc R . .
H19C H 0.3866 -0.3540 0.2242 0.146 Uiso 1 1 calc R . .
H1 H 0.1737(16) 0.485(2) 0.140(2) 0.123(10) Uiso 1 1 d . . .
H2 H 0.0933(18) 0.610(3) 0.178(3) 0.168(12) Uiso 1 1 d . . .
H3 H -0.0172(19) 0.540(2) 0.160(2) 0.154(11) Uiso 1 1 d . . .
H4 H -0.061(2) 0.355(3) 0.088(3) 0.174(13) Uiso 1 1 d . . .
H5 H 0.0155(12) 0.2539(17) 0.0579(16) 0.081(6) Uiso 1 1 d . . .
H6 H 0.1090(9) 0.1384(12) 0.0842(11) 0.051(4) Uiso 1 1 d . . .
H7 H 0.2308(9) 0.1426(13) 0.0423(12) 0.057(4) Uiso 1 1 d . . .
H8 H 0.1320(11) -0.0418(14) 0.1267(14) 0.071(5) Uiso 1 1 d . . .
H9 H 0.1698(12) -0.2197(17) 0.1826(16) 0.090(6) Uiso 1 1 d . . .
H10 H 0.3045(11) -0.0213(15) 0.0617(15) 0.077(6) Uiso 1 1 d . . .
H11 H 0.3446(13) -0.2021(16) 0.1176(16) 0.094(7) Uiso 1 1 d . . .
N1 N 0.10417(13) 0.24665(18) -0.18834(18) 0.1087(7) Uani 1 1 d . . .
N2 N 0.00791(10) -0.03160(14) -0.11037(14) 0.0850(5) Uani 1 1 d . . .
O1 O 0.19882(9) 0.33535(10) 0.05534(14) 0.0966(5) Uani 1 1 d . . .
O2 O 0.27790(9) -0.33477(11) 0.19075(12) 0.0872(4) Uani 1 1 d . . .

loop_
_atom_site_aniso_label
_atom_site_aniso_U_11
_atom_site_aniso_U_22
_atom_site_aniso_U_33
_atom_site_aniso_U_23
_atom_site_aniso_U_13
_atom_site_aniso_U_12
C1 0.0998(17) 0.0637(12) 0.0804(14) -0.0118(10) 0.0450(13) -0.0008(11)
C2 0.168(3) 0.0759(15) 0.0866(17) -0.0034(13) 0.0719(19) 0.0311(17)
C3 0.190(3) 0.101(2) 0.143(3) 0.0473(19) 0.131(3) 0.071(2)
C4 0.137(3) 0.105(2) 0.232(4) 0.047(2) 0.147(3) 0.0411(19)
C5 0.0863(15) 0.0656(13) 0.140(2) 0.0122(14) 0.0795(16) 0.0080(11)
C6 0.0646(10) 0.0527(9) 0.0552(10) 0.0039(8) 0.0339(8) 0.0028(8)
C7 0.0643(10) 0.0540(9) 0.0755(12) -0.0069(8) 0.0449(9) -0.0111(8)
C8 0.0601(9) 0.0505(8) 0.0672(11) -0.0048(8) 0.0432(9) -0.0096(7)
C9 0.0476(8) 0.0535(9) 0.0616(10) -0.0015(8) 0.0335(8) -0.0072(7)
C10 0.0544(9) 0.0502(8) 0.0609(10) 0.0016(8) 0.0354(8) -0.0045(7)
C11 0.0684(11) 0.0683(11) 0.0754(13) 0.0122(10) 0.0441(10) 0.0060(9)
C12 0.0542(9) 0.0609(10) 0.0618(10) -0.0033(8) 0.0291(8) -0.0037(8)
C13 0.0460(8) 0.0562(9) 0.0515(9) -0.0024(7) 0.0269(7) -0.0048(7)
C14 0.0631(10) 0.0623(10) 0.0780(12) 0.0068(9) 0.0474(10) 0.0038(8)
C15 0.0737(12) 0.0675(11) 0.0839(14) 0.0128(10) 0.0512(11) 0.0023(9)
C16 0.0635(10) 0.0617(10) 0.0594(10) 0.0060(9) 0.0285(9) 0.0066(8)
C17 0.0580(10) 0.0795(12) 0.0737(12) 0.0084(10) 0.0377(10) 0.0138(9)
C18 0.0522(9) 0.0736(11) 0.0697(12) 0.0078(9) 0.0372(9) 0.0020(8)
C19 0.1072(17) 0.0900(15) 0.0831(15) 0.0168(12) 0.0405(14) 0.0429(13)
N1 0.1195(16) 0.1148(15) 0.1125(16) 0.0491(14) 0.0742(14) 0.0203(12)
N2 0.0722(10) 0.0798(11) 0.0889(12) -0.0125(10) 0.0308(9) -0.0223(9)
O1 0.1095(11) 0.0634(8) 0.1691(16) -0.0188(9) 0.1089(12) -0.0257(7)
O2 0.0979(10) 0.0697(8) 0.0982(11) 0.0226(8) 0.0529(9) 0.0222(7)

loop_
_atom_type_symbol
_atom_type_description
_atom_type_scat_dispersion_real
_atom_type_scat_dispersion_imag
_atom_type_scat_source
C C 0.0033 0.0016 'International Tables Vol C Tables 4.2.6.8 and 6.1.1.4'
H H 0.0000 0.0000 'International Tables Vol C Tables 4.2.6.8 and 6.1.1.4'
N N 0.0061 0.0033 'International Tables Vol C Tables 4.2.6.8 and 6.1.1.4'
O O 0.0106 0.0060 'International Tables Vol C Tables 4.2.6.8 and 6.1.1.4'

loop_
_geom_angle_atom_site_label_1
_geom_angle_atom_site_label_2
_geom_angle_atom_site_label_3
_geom_angle
_geom_angle_site_symmetry_1
_geom_angle_site_symmetry_3
C2 C1 C6 119.9(3) . .
C3 C2 C1 120.5(3) . .
C2 C3 C4 120.1(3) . .
C3 C4 C5 120.8(3) . .
C6 C5 C4 119.7(3) . .
C5 C6 C1 118.95(19) . .
C5 C6 C7 122.19(17) . .
C1 C6 C7 118.83(17) . .
O1 C7 C6 121.89(15) . .
O1 C7 C8 119.40(15) . .
C6 C7 C8 118.70(14) . .
C9 C8 C7 119.42(14) . .
C9 C8 C10 61.66(11) . .
C7 C8 C10 117.02(14) . .
C8 C9 C13 124.87(14) . .
C8 C9 C10 61.13(11) . .
C13 C9 C10 120.78(13) . .
C11 C10 C12 114.39(15) . .
C11 C10 C8 120.34(14) . .
C12 C10 C8 115.98(13) . .
C11 C10 C9 118.74(13) . .
C12 C10 C9 118.54(13) . .
C8 C10 C9 57.20(10) . .
N1 C11 C10 177.9(2) . .
N2 C12 C10 178.1(2) . .
C18 C13 C14 117.69(16) . .
C18 C13 C9 118.66(14) . .
C14 C13 C9 123.65(14) . .
C15 C14 C13 120.96(17) . .
C14 C15 C16 120.29(18) . .
C17 C16 O2 124.35(17) . .
C17 C16 C15 119.69(17) . .
O2 C16 C15 115.96(17) . .
C16 C17 C18 119.70(17) . .
C13 C18 C17 121.67(17) . .
C16 O2 C19 117.50(16) . .

loop_
_geom_bond_atom_site_label_1
_geom_bond_atom_site_label_2
_geom_bond_distance
_geom_bond_site_symmetry_2
C1 C2 1.377(4) .
C1 C6 1.385(3) .
C2 C3 1.343(4) .
C3 C4 1.346(5) .
C4 C5 1.385(3) .
C5 C6 1.362(3) .
C6 C7 1.469(2) .
C7 O1 1.2125(18) .
C7 C8 1.504(2) .
C8 C9 1.479(2) .
C8 C10 1.541(2) .
C9 C13 1.480(2) .
C9 C10 1.549(2) .
C10 C11 1.439(2) .
C10 C12 1.442(2) .
C11 N1 1.136(2) .
C12 N2 1.138(2) .
C13 C18 1.379(2) .
C13 C14 1.389(2) .
C14 C15 1.377(2) .
C15 C16 1.378(2) .
C16 C17 1.370(3) .
C16 O2 1.369(2) .
C17 C18 1.384(3) .
C19 O2 1.422(2) .
